data_7028431
loop_
_publ_author_name
'Bauer, Christina A.'
'Jones, Simon C.'
'Kinnibrugh, Tiffany L.'
'Tongwa, Paul'
'Farrell, Richard A.'
'Vakil, Avinash'
'Timofeeva, Tatiana V.'
'Khrustalev, Victor N.'
'Allendorf, Mark D.'

_publ_section_title
;
 Homo- and heterometallic luminescent 2-D stilbene metal-organic
 frameworks.
;
_journal_issue 7
_journal_name_full 'Dalton transactions (Cambridge, England : 2003)'
_journal_page_first 2925
_journal_page_last 2935
_journal_paper_doi 10.1039/c3dt52939h
_journal_volume 43
_journal_year 2014
_chemical_formula_moiety 'C54 H44 Mn N2 O14 Zn2'
_chemical_formula_sum 'C54 H44 Mn N2 O14 Zn2'
_chemical_formula_weight 1130.59
_chemical_name_systematic
; 
 ? 
;
_space_group_IT_number 148
_symmetry_cell_setting trigonal
_symmetry_space_group_name_Hall '-R 3'
_symmetry_space_group_name_H-M 'R -3 :H'
_atom_sites_solution_hydrogens geom
_atom_sites_solution_primary direct
_atom_sites_solution_secondary difmap
_audit_creation_method SHELXL-97
_cell_angle_alpha 90.00
_cell_angle_beta 90.00
_cell_angle_gamma 120.00
_cell_formula_units_Z 3
_cell_length_a 16.1173(16)
_cell_length_b 16.1173(16)
_cell_length_c 16.617(3)
_cell_measurement_reflns_used 4202
_cell_measurement_temperature 100(2)
_cell_measurement_theta_max 25.20
_cell_measurement_theta_min 2.53
_cell_volume 3738.2(9)
_computing_cell_refinement 'SAINT (Bruker, 2001)'
_computing_data_collection 'APEX2 (Bruker, 2005)'
_computing_data_reduction 'SAINT (Bruker, 2001)'
_computing_molecular_graphics 'SHELXTL (Sheldrick, 2008)'
_computing_publication_material 'SHELXTL (Sheldrick, 2008)'
_computing_structure_refinement 'SHELXTL (Sheldrick, 2008)'
_computing_structure_solution 'SHELXTL (Sheldrick, 2008)'
_diffrn_ambient_temperature 100(2)
_diffrn_measured_fraction_theta_full 0.990
_diffrn_measured_fraction_theta_max 0.990
_diffrn_measurement_device_type 'Bruker APEX-II CCD'
_diffrn_measurement_method '\f and \w scans'
_diffrn_radiation_monochromator graphite
_diffrn_radiation_source 'fine-focus sealed tube'
_diffrn_radiation_type MoK\a
_diffrn_radiation_wavelength 0.71073
_diffrn_reflns_av_R_equivalents 0.0486
_diffrn_reflns_av_sigmaI/netI 0.0446
_diffrn_reflns_limit_h_max 22
_diffrn_reflns_limit_h_min -22
_diffrn_reflns_limit_k_max 22
_diffrn_reflns_limit_k_min -22
_diffrn_reflns_limit_l_max 23
_diffrn_reflns_limit_l_min -23
_diffrn_reflns_number 19140
_diffrn_reflns_theta_full 29.98
_diffrn_reflns_theta_max 29.98
_diffrn_reflns_theta_min 1.91
_exptl_absorpt_coefficient_mu 1.275
_exptl_absorpt_correction_T_max 0.883
_exptl_absorpt_correction_T_min 0.785
_exptl_absorpt_correction_type multi-scan
_exptl_absorpt_process_details 'SADABS (Bruker, 2003)'
_exptl_crystal_colour colourless
_exptl_crystal_density_diffrn 1.507
_exptl_crystal_density_method 'not measured'
_exptl_crystal_description prism
_exptl_crystal_F_000 1737
_exptl_crystal_size_max 0.20
_exptl_crystal_size_mid 0.15
_exptl_crystal_size_min 0.10
_refine_diff_density_max 0.751
_refine_diff_density_min -0.459
_refine_diff_density_rms 0.071
_refine_ls_extinction_method none
_refine_ls_goodness_of_fit_ref 0.937
_refine_ls_hydrogen_treatment constr
_refine_ls_matrix_type full
_refine_ls_number_parameters 117
_refine_ls_number_reflns 2406
_refine_ls_number_restraints 8
_refine_ls_restrained_S_all 0.937
_refine_ls_R_factor_all 0.0609
_refine_ls_R_factor_gt 0.0382
_refine_ls_shift/su_max 0.001
_refine_ls_shift/su_mean 0.000
_refine_ls_structure_factor_coef Fsqd
_refine_ls_weighting_details 'calc w=1/[\s^2^(Fo^2^)+(0.0569P)^2^] where P=(Fo^2^+2Fc^2^)/3'
_refine_ls_weighting_scheme calc
_refine_ls_wR_factor_gt 0.0899
_refine_ls_wR_factor_ref 0.0965
_reflns_number_gt 1714
_reflns_number_total 2406
_reflns_threshold_expression I>2\s(I)
_cod_data_source_file c3dt52939h.txt
_cod_data_source_block Zn2Mn
_cod_depositor_comments
;
The following automatic conversions were performed:

'_symmetry_cell_setting' value 'Trigonal' changed to 'trigonal'
according to
/usr/data/users/saulius/automatic-downloads/current/RSC/lib/dictionaries/cif_core.dic
dictionary named 'cif_core.dic' version 2.4.2 from 2011-04-26.

Automatic conversion script
Id: cif_fix_values 2281 2013-09-26 08:29:07Z andrius 
;
_cod_original_cell_volume 3738.3(12)
_cod_original_sg_symbol_H-M 'R -3'
_cod_database_code 7028431

loop_
_symmetry_equiv_pos_as_xyz
'x, y, z'
'-y, x-y, z'
'-x+y, -x, z'
'x+2/3, y+1/3, z+1/3'
'-y+2/3, x-y+1/3, z+1/3'
'-x+y+2/3, -x+1/3, z+1/3'
'x+1/3, y+2/3, z+2/3'
'-y+1/3, x-y+2/3, z+2/3'
'-x+y+1/3, -x+2/3, z+2/3'
'-x, -y, -z'
'y, -x+y, -z'
'x-y, x, -z'
'-x+2/3, -y+1/3, -z+1/3'
'y+2/3, -x+y+1/3, -z+1/3'
'x-y+2/3, x+1/3, -z+1/3'
'-x+1/3, -y+2/3, -z+2/3'
'y+1/3, -x+y+2/3, -z+2/3'
'x-y+1/3, x+2/3, -z+2/3'

loop_
_atom_site_label
_atom_site_type_symbol
_atom_site_fract_x
_atom_site_fract_y
_atom_site_fract_z
_atom_site_U_iso_or_equiv
_atom_site_adp_type
_atom_site_occupancy
_atom_site_symmetry_multiplicity
_atom_site_calc_flag
_atom_site_refinement_flags
Mn1 Mn 0.6667 0.3333 0.3333 0.01304(15) Uani 1 6 d S
Zn1 Zn 0.6667 0.3333 0.54761(2) 0.02574(14) Uani 1 3 d S
O1 O 0.72356(10) 0.45692(10) 0.40826(9) 0.0258(3) Uani 1 1 d .
O2 O 0.78732(11) 0.45045(10) 0.52537(9) 0.0296(3) Uani 1 1 d .
C1 C 0.79211(14) 0.48720(14) 0.45674(12) 0.0255(4) Uani 1 1 d .
C2 C 0.88578(16) 0.57080(16) 0.43349(14) 0.0340(5) Uani 1 1 d .
C3 C 0.96912(18) 0.58837(19) 0.47199(17) 0.0447(6) Uani 1 1 d .
H3 H 0.9661 0.5484 0.5153 0.054 Uiso 1 1 calc R
C4 C 1.05670(19) 0.6635(2) 0.44808(18) 0.0549(8) Uani 1 1 d .
H4 H 1.1135 0.6735 0.4740 0.066 Uiso 1 1 calc R
C5 C 1.06256(19) 0.7240(2) 0.38707(18) 0.0550(8) Uani 1 1 d .
C6 C 0.9785(2) 0.7081(2) 0.3503(2) 0.0723(12) Uani 1 1 d .
H6 H 0.9814 0.7503 0.3090 0.087 Uiso 1 1 calc R
C7 C 0.89022(19) 0.6316(2) 0.37272(17) 0.0540(8) Uani 1 1 d .
H7 H 0.8334 0.6210 0.3465 0.065 Uiso 1 1 calc R
C8 C 1.1578(2) 0.8024(2) 0.3627(2) 0.0635(9) Uani 1 1 d .
H8 H 1.2114 0.8090 0.3921 0.076 Uiso 1 1 calc R
O3 O 0.6739(14) 0.3261(9) 0.6673(2) 0.117(2) Uani 0.333333 1 d PD
N1 N 0.6780(7) 0.2450(6) 0.7800(4) 0.117(2) Uani 0.333333 1 d PD
C9 C 0.6392(8) 0.2544(8) 0.7119(4) 0.117(2) Uani 0.333333 1 d PD
H9 H 0.5795 0.2014 0.6961 0.140 Uiso 0.333333 1 calc PR
C10 C 0.6234(8) 0.1658(7) 0.8349(5) 0.117(2) Uani 0.333333 1 d PD
H10A H 0.6558 0.1300 0.8482 0.175 Uiso 0.333333 1 d PR
H10B H 0.5593 0.1218 0.8138 0.175 Uiso 0.333333 1 d PR
H10C H 0.6178 0.1973 0.8834 0.175 Uiso 0.333333 1 d PR
C11 C 0.7789(7) 0.3080(8) 0.7982(5) 0.117(2) Uani 0.333333 1 d PD
H11A H 0.8107 0.3546 0.7548 0.175 Uiso 0.333333 1 d PR
H11B H 0.7885 0.3420 0.8493 0.175 Uiso 0.333333 1 d PR
H11C H 0.8061 0.2658 0.8019 0.175 Uiso 0.333333 1 d PR

loop_
_atom_site_aniso_label
_atom_site_aniso_U_11
_atom_site_aniso_U_22
_atom_site_aniso_U_33
_atom_site_aniso_U_23
_atom_site_aniso_U_13
_atom_site_aniso_U_12
Mn1 0.01185(19) 0.01185(19) 0.0154(3) 0.000 0.000 0.00593(10)
Zn1 0.02636(16) 0.02636(16) 0.0245(2) 0.000 0.000 0.01318(8)
O1 0.0208(7) 0.0206(7) 0.0349(8) -0.0067(6) -0.0041(6) 0.0095(6)
O2 0.0281(8) 0.0268(7) 0.0291(8) -0.0035(6) -0.0043(6) 0.0102(6)
C1 0.0246(10) 0.0208(9) 0.0299(11) -0.0064(8) -0.0026(8) 0.0104(8)
C2 0.0264(11) 0.0282(11) 0.0372(12) -0.0026(9) -0.0062(9) 0.0059(9)
C3 0.0331(13) 0.0400(13) 0.0505(15) 0.0097(12) -0.0109(11) 0.0105(11)
C4 0.0275(13) 0.0527(17) 0.0637(18) 0.0180(14) -0.0124(12) 0.0044(12)
C5 0.0302(13) 0.0478(16) 0.0580(17) 0.0168(13) -0.0119(12) -0.0023(11)
C6 0.0389(15) 0.067(2) 0.069(2) 0.0366(17) -0.0194(14) -0.0049(14)
C7 0.0315(13) 0.0483(16) 0.0568(17) 0.0143(13) -0.0169(12) 0.0009(11)
C8 0.0309(14) 0.0596(19) 0.069(2) 0.0218(15) -0.0190(13) -0.0009(13)
O3 0.245(8) 0.111(5) 0.0303(18) 0.000(3) 0.003(4) 0.116(5)
N1 0.245(8) 0.111(5) 0.0303(18) 0.000(3) 0.003(4) 0.116(5)
C9 0.245(8) 0.111(5) 0.0303(18) 0.000(3) 0.003(4) 0.116(5)
C10 0.245(8) 0.111(5) 0.0303(18) 0.000(3) 0.003(4) 0.116(5)
C11 0.245(8) 0.111(5) 0.0303(18) 0.000(3) 0.003(4) 0.116(5)

loop_
_atom_type_symbol
_atom_type_description
_atom_type_scat_dispersion_real
_atom_type_scat_dispersion_imag
_atom_type_scat_source
C C 0.0033 0.0016 'International Tables Vol C Tables 4.2.6.8 and 6.1.1.4'
H H 0.0000 0.0000 'International Tables Vol C Tables 4.2.6.8 and 6.1.1.4'
N N 0.0061 0.0033 'International Tables Vol C Tables 4.2.6.8 and 6.1.1.4'
O O 0.0106 0.0060 'International Tables Vol C Tables 4.2.6.8 and 6.1.1.4'
Mn Mn 0.3368 0.7283 'International Tables Vol C Tables 4.2.6.8 and 6.1.1.4'
Zn Zn 0.2839 1.4301 'International Tables Vol C Tables 4.2.6.8 and 6.1.1.4'

loop_
_geom_angle_atom_site_label_1
_geom_angle_atom_site_label_2
_geom_angle_atom_site_label_3
_geom_angle
_geom_angle_site_symmetry_1
_geom_angle_site_symmetry_3
O1 Mn1 O1 89.25(6) 2_655 .
O2 Zn1 O2 116.50(3) . 2_655
O2 Zn1 O3 100.7(5) . .
O2 Zn1 O3 106.0(5) 2_655 .
O2 Zn1 O3 95.9(3) . 2_655
C1 O1 Mn1 128.62(13) . .
C1 O2 Zn1 114.84(13) . .
O1 C1 O2 124.06(19) . .
O1 C1 C2 118.96(19) . .
O2 C1 C2 116.98(18) . .
C3 C2 C7 119.4(2) . .
C3 C2 C1 120.5(2) . .
C7 C2 C1 120.1(2) . .
C4 C3 C2 120.6(2) . .
C4 C3 H3 119.7 . .
C2 C3 H3 119.7 . .
C5 C4 C3 120.7(2) . .
C5 C4 H4 119.6 . .
C3 C4 H4 119.6 . .
C4 C5 C6 118.6(2) . .
C4 C5 C8 118.8(2) . .
C6 C5 C8 122.6(3) . .
C5 C6 C7 121.1(3) . .
C5 C6 H6 119.4 . .
C7 C6 H6 119.4 . .
C2 C7 C6 119.5(2) . .
C2 C7 H7 120.3 . .
C6 C7 H7 120.3 . .
C8 C8 C5 126.1(3) 16_765 .
C8 C8 H8 117.0 16_765 .
C5 C8 H8 117.0 . .
C9 O3 Zn1 129.4(7) . .
C9 N1 C10 121.2(3) . .
C9 N1 C11 121.2(3) . .
C10 N1 C11 117.3(3) . .
O3 C9 N1 126.2(4) . .
O3 C9 H9 116.9 . .
N1 C9 H9 116.9 . .
N1 C10 H10A 113.1 . .
N1 C10 H10B 111.6 . .
H10A C10 H10B 109.5 . .
N1 C10 H10C 103.6 . .
H10A C10 H10C 109.5 . .
H10B C10 H10C 109.5 . .
N1 C11 H11A 110.9 . .
N1 C11 H11B 112.3 . .
H11A C11 H11B 109.5 . .
N1 C11 H11C 105.1 . .
H11A C11 H11C 109.5 . .
H11B C11 H11C 109.5 . .

loop_
_geom_bond_atom_site_label_1
_geom_bond_atom_site_label_2
_geom_bond_distance
_geom_bond_site_symmetry_2
Mn1 O1 2.1288(14) .
Zn1 O2 1.9520(15) .
Zn1 O3 1.999(4) .
O1 C1 1.252(2) .
O2 C1 1.270(3) .
C1 C2 1.487(3) .
C2 C3 1.383(3) .
C2 C7 1.383(3) .
C3 C4 1.381(4) .
C3 H3 0.9500 .
C4 C5 1.377(4) .
C4 H4 0.9500 .
C5 C6 1.389(4) .
C5 C8 1.475(4) .
C6 C7 1.389(4) .
C6 H6 0.9500 .
C7 H7 0.9500 .
C8 C8 1.321(6) 16_765
C8 H8 0.9500 .
O3 C9 1.245(3) .
N1 C9 1.338(3) .
N1 C10 1.453(3) .
N1 C11 1.455(3) .
C9 H9 0.9500 .
C10 H10A 0.9797 .
C10 H10B 0.9800 .
C10 H10C 0.9800 .
C11 H11A 0.9800 .
C11 H11B 0.9799 .
C11 H11C 0.9800 .

loop_
_geom_torsion_atom_site_label_1
_geom_torsion_atom_site_label_2
_geom_torsion_atom_site_label_3
_geom_torsion_atom_site_label_4
_geom_torsion
_geom_torsion_site_symmetry_1
_geom_torsion_site_symmetry_4
O1 Mn1 O1 C1 19.33(18) 3_665 .
O1 Mn1 O1 C1 -71.41(15) 17 .
O1 Mn1 O1 C1 -160.67(18) 18_545 .
O1 Mn1 O1 C1 108.59(15) 2_655 .
O2 Zn1 O2 C1 95.08(13) 3_665 .
O2 Zn1 O2 C1 -48.61(17) 2_655 .
O3 Zn1 O2 C1 -162.7(4) . .
O3 Zn1 O2 C1 -153.7(6) 2_655 .
O3 Zn1 O2 C1 -153.9(4) 3_665 .
Mn1 O1 C1 O2 -75.9(2) . .
Mn1 O1 C1 C2 103.6(2) . .
Zn1 O2 C1 O1 5.5(3) . .
Zn1 O2 C1 C2 -174.03(15) . .
O1 C1 C2 C3 -160.0(2) . .
O2 C1 C2 C3 19.5(3) . .
O1 C1 C2 C7 19.7(3) . .
O2 C1 C2 C7 -160.8(2) . .
C7 C2 C3 C4 -2.6(4) . .
C1 C2 C3 C4 177.1(3) . .
C2 C3 C4 C5 1.9(5) . .
C3 C4 C5 C6 0.2(6) . .
C3 C4 C5 C8 -179.1(3) . .
C4 C5 C6 C7 -1.6(6) . .
C8 C5 C6 C7 177.7(4) . .
C3 C2 C7 C6 1.2(5) . .
C1 C2 C7 C6 -178.5(3) . .
C5 C6 C7 C2 0.9(6) . .
C4 C5 C8 C8 177.8(5) . 16_765
C6 C5 C8 C8 -1.5(8) . 16_765
Zn1 O3 C9 N1 146.2(11) . .
C10 N1 C9 O3 168.4(13) . .
